data_7008902
loop_
_publ_author_name
'Choi, Nick'
'Conole, Gr\'ainne'
'King, Jason D.'
'Mays, Martin J.'
'McPartlin, Mary'
'Stone, Caroline L.'

_publ_section_title
;
 Reactions of diarsines with bi- and tri-metallic carbonyl complexes
 containing cobalt
;
_journal_issue 3
_journal_name_full 'Journal of the Chemical Society, Dalton Transactions'
_journal_page_first 395
_journal_paper_doi 10.1039/a906611j
_journal_year 2000
_chemical_formula_sum 'C24 H34 As4 Co2 O4'
_chemical_formula_weight 804.05
_chemical_name_systematic
; 
 ? 
;
_space_group_IT_number 14
_symmetry_cell_setting monoclinic
_symmetry_space_group_name_Hall '-P 2ybc'
_symmetry_space_group_name_H-M 'P 1 21/c 1'
_atom_sites_solution_hydrogens geom
_atom_sites_solution_primary direct
_atom_sites_solution_secondary difmap
_audit_creation_method SHELXL-97
_cell_angle_alpha 90.00
_cell_angle_beta 111.142(7)
_cell_angle_gamma 90.00
_cell_formula_units_Z 8
_cell_length_a 17.387(3)
_cell_length_b 18.918(4)
_cell_length_c 19.785(3)
_cell_measurement_temperature 297(2)
_cell_volume 6069.8(19)
_computing_cell_refinement XSCANS
_computing_data_collection XSCANS
_computing_data_reduction XSCANS
_computing_molecular_graphics SHELXTL
_computing_publication_material SHELXTL
_computing_structure_refinement 'SHELXL-97 (Sheldrick, 1997)'
_computing_structure_solution 'SHELXS-97 (Sheldrick, 1990)'
_diffrn_ambient_temperature 297(2)
_diffrn_measured_fraction_theta_full 0.999
_diffrn_measured_fraction_theta_max 0.999
_diffrn_measurement_device_type 'Siemens P4'
_diffrn_measurement_method theta/2theta
_diffrn_radiation_monochromator graphite
_diffrn_radiation_source 'fine-focus sealed tube'
_diffrn_radiation_type MoK\a
_diffrn_radiation_wavelength 0.71073
_diffrn_reflns_av_R_equivalents 0.0759
_diffrn_reflns_av_sigmaI/netI 0.1383
_diffrn_reflns_limit_h_max 18
_diffrn_reflns_limit_h_min -1
_diffrn_reflns_limit_k_max 19
_diffrn_reflns_limit_k_min -1
_diffrn_reflns_limit_l_max 19
_diffrn_reflns_limit_l_min -20
_diffrn_reflns_number 8960
_diffrn_reflns_theta_full 22.00
_diffrn_reflns_theta_max 22.00
_diffrn_reflns_theta_min 1.26
_diffrn_standards_decay_% 0.1
_diffrn_standards_interval_count 97
_diffrn_standards_number 3
_exptl_absorpt_coefficient_mu 5.447
_exptl_absorpt_correction_T_max 1.0000
_exptl_absorpt_correction_T_min 0.4055
_exptl_absorpt_correction_type 'semi-empirical using psi-scans'
_exptl_crystal_density_diffrn 1.760
_exptl_crystal_density_method 'not measured'
_exptl_crystal_F_000 3168
_exptl_crystal_size_max 0.56
_exptl_crystal_size_mid 0.36
_exptl_crystal_size_min 0.18
_refine_diff_density_max 1.048
_refine_diff_density_min -1.034
_refine_diff_density_rms 0.173
_refine_ls_extinction_method none
_refine_ls_goodness_of_fit_ref 0.980
_refine_ls_hydrogen_treatment mixed
_refine_ls_matrix_type full
_refine_ls_number_parameters 541
_refine_ls_number_reflns 7420
_refine_ls_number_restraints 86
_refine_ls_restrained_S_all 0.977
_refine_ls_R_factor_all 0.1452
_refine_ls_R_factor_gt 0.0699
_refine_ls_shift/su_max 0.094
_refine_ls_shift/su_mean 0.010
_refine_ls_structure_factor_coef Fsqd
_refine_ls_weighting_details 'calc w=1/[\s^2^(Fo^2^)+(0.0644P)^2^+0.0000P] where P=(Fo^2^+2Fc^2^)/3'
_refine_ls_weighting_scheme calc
_refine_ls_wR_factor_gt 0.1413
_refine_ls_wR_factor_ref 0.1601
_reflns_number_gt 4113
_reflns_number_total 7420
_reflns_threshold_expression >2sigma(I)
_cod_data_source_file a906611j.txt
_cod_data_source_block sB060
_cod_depositor_comments
;
The following automatic conversions were performed:
'_symmetry_cell_setting' value 'Monoclinic' changed to 'monoclinic'
according to '/home/saulius/struct/CIF-dictionaries/cif_core.dic'
dictionary named 'cif_core.dic' version 2.4.1 from 2010-06-29.

Automatic conversion script
Id: cif_fix_enum 1527 2010-12-29 10:47:43Z saulius 
;
_cod_original_cell_volume 6069.9(18)
_cod_original_sg_symbol_H-M P2(1)/c
_cod_database_code 7008902

loop_
_symmetry_equiv_pos_as_xyz
'x, y, z'
'-x, y+1/2, -z+1/2'
'-x, -y, -z'
'x, -y-1/2, z-1/2'

loop_
_atom_site_label
_atom_site_type_symbol
_atom_site_fract_x
_atom_site_fract_y
_atom_site_fract_z
_atom_site_U_iso_or_equiv
_atom_site_adp_type
_atom_site_occupancy
_atom_site_symmetry_multiplicity
_atom_site_calc_flag
_atom_site_refinement_flags
_atom_site_disorder_assembly
_atom_site_disorder_group
As1 As 0.09673(10) 0.01415(9) 0.22567(8) 0.0445(5) Uani 1 1 d D . .
As2 As -0.08102(11) -0.01006(9) 0.12164(8) 0.0458(5) Uani 1 1 d D . .
As3 As 0.05162(10) 0.04231(9) 0.38971(7) 0.0395(4) Uani 1 1 d D . .
As4 As -0.10337(11) -0.03632(9) 0.29538(8) 0.0448(5) Uani 1 1 d D . .
Co1 Co 0.03374(12) 0.09084(10) 0.27935(9) 0.0333(5) Uani 1 1 d D . .
Co2 Co -0.10861(12) 0.04827(11) 0.21178(9) 0.0357(6) Uani 1 1 d D . .
O1 O 0.0272(5) -0.0280(6) 0.1437(5) 0.061(3) Uani 1 1 d D . .
O2 O -0.0299(6) -0.0191(6) 0.3842(4) 0.059(3) Uani 1 1 d D . .
O3 O 0.1491(8) 0.2067(6) 0.3222(7) 0.087(4) Uani 1 1 d D . .
O4 O -0.2841(7) 0.0732(8) 0.1420(7) 0.096(5) Uani 1 1 d D . .
C1 C -0.0554(8) 0.1377(6) 0.2052(6) 0.031(4) Uani 1 1 d D . .
C2 C -0.0740(8) 0.1335(7) 0.2663(6) 0.034(4) Uani 1 1 d D . .
C3 C 0.1065(9) 0.1593(7) 0.3042(8) 0.044(4) Uani 1 1 d D . .
C4 C -0.2163(8) 0.0616(10) 0.1706(8) 0.059(5) Uani 1 1 d D . .
C11 C -0.0660(7) 0.1922(4) 0.1490(4) 0.037(4) Uani 1 1 d G . .
C12 C -0.0072(6) 0.2021(5) 0.1175(6) 0.051(5) Uani 1 1 d G . .
H12 H 0.0396 0.1736 0.1311 0.061 Uiso 1 1 calc R . .
C13 C -0.0182(7) 0.2545(6) 0.0656(5) 0.063(6) Uani 1 1 d G . .
H13 H 0.0212 0.2612 0.0446 0.075 Uiso 1 1 calc R . .
C14 C -0.0880(9) 0.2971(5) 0.0453(4) 0.072(7) Uani 1 1 d G . .
H14 H -0.0954 0.3322 0.0106 0.086 Uiso 1 1 calc R . .
C15 C -0.1469(6) 0.2872(5) 0.0768(6) 0.069(6) Uani 1 1 d G . .
H15 H -0.1936 0.3156 0.0632 0.082 Uiso 1 1 calc R . .
C16 C -0.1359(6) 0.2347(6) 0.1287(5) 0.048(5) Uani 1 1 d G . .
H16 H -0.1753 0.2281 0.1498 0.057 Uiso 1 1 calc R . .
C21 C -0.1039(6) 0.1857(5) 0.3090(4) 0.031(4) Uani 1 1 d G . .
C22 C -0.0662(5) 0.2513(6) 0.3273(5) 0.052(5) Uani 1 1 d G . .
H22 H -0.0224 0.2633 0.3131 0.062 Uiso 1 1 calc R . .
C23 C -0.0939(7) 0.2991(4) 0.3668(5) 0.050(5) Uani 1 1 d G . .
H23 H -0.0686 0.3430 0.3791 0.060 Uiso 1 1 calc R . .
C24 C -0.1593(7) 0.2812(5) 0.3881(5) 0.057(5) Uani 1 1 d G . .
H24 H -0.1779 0.3132 0.4146 0.068 Uiso 1 1 calc R . .
C25 C -0.1971(5) 0.2156(6) 0.3698(5) 0.046(4) Uani 1 1 d G . .
H25 H -0.2409 0.2036 0.3841 0.056 Uiso 1 1 calc R . .
C26 C -0.1694(6) 0.1678(4) 0.3303(5) 0.045(4) Uani 1 1 d G . .
H26 H -0.1946 0.1239 0.3181 0.054 Uiso 1 1 calc R . .
C31 C 0.1547(10) -0.0702(7) 0.2735(8) 0.068(6) Uani 1 1 d D . .
H31A H 0.1226 -0.0941 0.2970 0.102 Uiso 1 1 calc R . .
H31B H 0.2071 -0.0571 0.3088 0.102 Uiso 1 1 calc R . .
H31C H 0.1631 -0.1010 0.2382 0.102 Uiso 1 1 calc R . .
C32 C 0.1771(9) 0.0428(9) 0.1843(8) 0.065(5) Uani 1 1 d D . .
H32A H 0.1598 0.0863 0.1581 0.098 Uiso 1 1 calc R . .
H32B H 0.1818 0.0068 0.1518 0.098 Uiso 1 1 calc R . .
H32C H 0.2296 0.0496 0.2223 0.098 Uiso 1 1 calc R . .
C41 C -0.1214(11) -0.1029(7) 0.0831(8) 0.071(6) Uani 1 1 d D . .
H41A H -0.1146 -0.1350 0.1224 0.107 Uiso 1 1 calc R . .
H41B H -0.0908 -0.1198 0.0546 0.107 Uiso 1 1 calc R . .
H41C H -0.1788 -0.0997 0.0534 0.107 Uiso 1 1 calc R . .
C42 C -0.1010(12) 0.0412(8) 0.0319(6) 0.074(6) Uani 1 1 d D . .
H42A H -0.0833 0.0893 0.0427 0.110 Uiso 1 1 calc R . .
H42B H -0.1588 0.0402 0.0033 0.110 Uiso 1 1 calc R . .
H42C H -0.0708 0.0193 0.0053 0.110 Uiso 1 1 calc R . .
C51 C 0.1432(8) -0.0151(8) 0.4525(7) 0.056(5) Uani 1 1 d D . .
H51A H 0.1559 -0.0514 0.4243 0.084 Uiso 1 1 calc R . .
H51B H 0.1278 -0.0364 0.4899 0.084 Uiso 1 1 calc R . .
H51C H 0.1907 0.0144 0.4742 0.084 Uiso 1 1 calc R . .
C52 C 0.0399(11) 0.1071(8) 0.4611(7) 0.075(6) Uani 1 1 d D . .
H52A H -0.0036 0.1401 0.4379 0.112 Uiso 1 1 calc R . .
H52B H 0.0906 0.1323 0.4838 0.112 Uiso 1 1 calc R . .
H52C H 0.0267 0.0810 0.4972 0.112 Uiso 1 1 calc R . .
C61 C -0.1950(9) -0.0520(9) 0.3284(8) 0.064(5) Uani 1 1 d D . .
H61A H -0.2165 -0.0072 0.3363 0.096 Uiso 1 1 calc R . .
H61B H -0.1761 -0.0783 0.3729 0.096 Uiso 1 1 calc R . .
H61C H -0.2377 -0.0781 0.2923 0.096 Uiso 1 1 calc R . .
C62 C -0.0731(11) -0.1331(6) 0.2841(8) 0.074(6) Uani 1 1 d D . .
H62A H -0.0273 -0.1333 0.2679 0.111 Uiso 1 1 calc R . .
H62B H -0.1191 -0.1568 0.2490 0.111 Uiso 1 1 calc R . .
H62C H -0.0579 -0.1572 0.3297 0.111 Uiso 1 1 calc R . .
Co1X Co 0.46672(13) 0.79313(10) 0.71214(10) 0.0354(5) Uani 1 1 d D . .
Co2X Co 0.61062(13) 0.74877(11) 0.76932(9) 0.0357(5) Uani 1 1 d D . .
As1X As 0.41191(10) 0.71368(9) 0.77041(8) 0.0420(5) Uani 1 1 d D . .
As2X As 0.59287(11) 0.68480(9) 0.86059(8) 0.0424(5) Uani 1 1 d D . .
As3X As 0.44025(11) 0.74999(9) 0.59731(8) 0.0439(5) Uani 1 1 d D . .
As4X As 0.60096(10) 0.67149(9) 0.67675(8) 0.0430(5) Uani 1 1 d D . .
O1X O 0.4862(5) 0.6801(6) 0.8530(4) 0.053(3) Uani 1 1 d D . .
O2X O 0.5239(5) 0.6971(6) 0.5917(4) 0.058(3) Uani 1 1 d D . .
O3X O 0.3547(8) 0.9113(6) 0.6893(8) 0.087(4) Uani 1 1 d D . .
O4X O 0.7889(7) 0.7676(8) 0.8341(7) 0.094(5) Uani 1 1 d D . .
C1X C 0.5595(8) 0.8367(7) 0.7862(7) 0.040(4) Uani 1 1 d D . .
C2X C 0.5700(8) 0.8372(7) 0.7209(7) 0.049(5) Uani 1 1 d D . .
C3X C 0.3976(10) 0.8636(7) 0.6966(9) 0.053(5) Uani 1 1 d D . .
C4X C 0.7196(8) 0.7597(10) 0.8083(8) 0.062(5) Uani 1 1 d D . .
C11X C 0.5741(7) 0.8864(5) 0.8487(4) 0.043(4) Uani 1 1 d G . .
C12X C 0.5241(6) 0.8827(5) 0.8897(6) 0.054(5) Uani 1 1 d G . .
H12X H 0.4795 0.8518 0.8764 0.065 Uiso 1 1 calc R . .
C13X C 0.5405(7) 0.9253(6) 0.9505(5) 0.077(7) Uani 1 1 d G . .
H13X H 0.5070 0.9228 0.9780 0.092 Uiso 1 1 calc R . .
C14X C 0.6071(8) 0.9716(5) 0.9704(4) 0.057(5) Uani 1 1 d G . .
H14X H 0.6181 1.0001 1.0111 0.068 Uiso 1 1 calc R . .
C15X C 0.6572(6) 0.9753(5) 0.9293(6) 0.073(6) Uani 1 1 d G . .
H15X H 0.7017 1.0062 0.9426 0.087 Uiso 1 1 calc R . .
C16X C 0.6407(6) 0.9327(6) 0.8685(6) 0.063(5) Uani 1 1 d G . .
H16X H 0.6742 0.9352 0.8410 0.076 Uiso 1 1 calc R . .
C21X C 0.5976(3) 0.8904(2) 0.6765(2) 0.033(4) Uani 1 1 d G . .
C22X C 0.5577(4) 0.9553(2) 0.6598(3) 0.056(5) Uani 1 1 d G . .
H22X H 0.5178 0.9672 0.6789 0.067 Uiso 1 1 calc R . .
C23X C 0.5775(4) 1.0023(3) 0.6147(3) 0.064(5) Uani 1 1 d G . .
H23X H 0.5509 1.0458 0.6035 0.077 Uiso 1 1 calc R . .
C24X C 0.6372(4) 0.9845(3) 0.5861(3) 0.057(5) Uani 1 1 d G . .
H24X H 0.6505 1.0160 0.5559 0.068 Uiso 1 1 calc R . .
C25X C 0.6771(4) 0.9196(3) 0.6028(3) 0.058(5) Uani 1 1 d G . .
H25X H 0.7171 0.9076 0.5837 0.070 Uiso 1 1 calc R . .
C26X C 0.6573(3) 0.8725(3) 0.6480(3) 0.043(4) Uani 1 1 d G . .
H26X H 0.6840 0.8291 0.6592 0.052 Uiso 1 1 calc R . .
C31X C 0.3618(4) 0.6262(3) 0.7274(4) 0.068(6) Uani 1 1 d G . .
H31D H 0.3946 0.6046 0.7031 0.102 Uiso 1 1 calc R . .
H31E H 0.3074 0.6352 0.6931 0.102 Uiso 1 1 calc R . .
H31F H 0.3584 0.5950 0.7646 0.102 Uiso 1 1 calc R . .
C32X C 0.3303(4) 0.7408(4) 0.8129(4) 0.055(5) Uani 1 1 d G . .
H32D H 0.3457 0.7852 0.8376 0.082 Uiso 1 1 calc R . .
H32E H 0.3280 0.7052 0.8467 0.082 Uiso 1 1 calc R . .
H32F H 0.2771 0.7452 0.7752 0.082 Uiso 1 1 calc R . .
C41X C 0.6238(5) 0.5875(3) 0.8829(3) 0.065(6) Uani 1 1 d G . .
H41D H 0.6037 0.5598 0.8393 0.098 Uiso 1 1 calc R . .
H41E H 0.6005 0.5701 0.9168 0.098 Uiso 1 1 calc R . .
H41F H 0.6828 0.5838 0.9036 0.098 Uiso 1 1 calc R . .
C42X C 0.6421(5) 0.7232(4) 0.9581(2) 0.077(6) Uani 1 1 d G . .
H42D H 0.6321 0.7732 0.9569 0.115 Uiso 1 1 calc R . .
H42E H 0.7005 0.7147 0.9761 0.115 Uiso 1 1 calc R . .
H42F H 0.6181 0.7008 0.9893 0.115 Uiso 1 1 calc R . .
C51X C 0.3489(4) 0.6870(4) 0.5395(3) 0.059(5) Uani 1 1 d G . .
H51D H 0.3441 0.6483 0.5691 0.089 Uiso 1 1 calc R . .
H51E H 0.3603 0.6690 0.4987 0.089 Uiso 1 1 calc R . .
H51F H 0.2982 0.7132 0.5227 0.089 Uiso 1 1 calc R . .
C52X C 0.4298(3) 0.8185(3) 0.5214(2) 0.086(7) Uani 1 1 d G . .
H52D H 0.4705 0.8549 0.5399 0.128 Uiso 1 1 calc R . .
H52E H 0.3757 0.8391 0.5054 0.128 Uiso 1 1 calc R . .
H52F H 0.4380 0.7954 0.4813 0.128 Uiso 1 1 calc R . .
C62X C 0.5672(4) 0.5729(2) 0.6748(4) 0.076(6) Uani 1 1 d G . .
H62D H 0.5236 0.5694 0.6937 0.115 Uiso 1 1 calc R . .
H62E H 0.6133 0.5450 0.7040 0.115 Uiso 1 1 calc R . .
H62F H 0.5480 0.5558 0.6258 0.115 Uiso 1 1 calc R . .
C61X C 0.6873(4) 0.6620(3) 0.6362(4) 0.060(5) Uani 1 1 d G . .
H61D H 0.7102 0.7077 0.6337 0.090 Uiso 1 1 calc R . .
H61E H 0.6644 0.6422 0.5885 0.090 Uiso 1 1 calc R . .
H61F H 0.7299 0.6315 0.6666 0.090 Uiso 1 1 calc R . .

loop_
_atom_site_aniso_label
_atom_site_aniso_U_11
_atom_site_aniso_U_22
_atom_site_aniso_U_33
_atom_site_aniso_U_23
_atom_site_aniso_U_13
_atom_site_aniso_U_12
As1 0.0340(11) 0.0536(12) 0.0471(10) -0.0106(9) 0.0160(9) 0.0020(10)
As2 0.0382(11) 0.0538(12) 0.0416(10) -0.0089(9) 0.0097(9) -0.0018(10)
As3 0.0377(11) 0.0434(10) 0.0349(9) 0.0001(8) 0.0100(8) -0.0031(9)
As4 0.0392(11) 0.0453(11) 0.0452(10) 0.0071(8) 0.0093(9) -0.0087(10)
Co1 0.0300(13) 0.0338(13) 0.0372(11) 0.0001(9) 0.0134(10) -0.0004(11)
Co2 0.0293(14) 0.0397(13) 0.0356(11) 0.0012(10) 0.0087(10) -0.0011(12)
O1 0.041(8) 0.077(9) 0.061(7) -0.033(6) 0.015(6) 0.011(7)
O2 0.040(7) 0.087(9) 0.041(6) 0.014(6) 0.004(6) -0.037(7)
O3 0.076(11) 0.055(9) 0.121(11) -0.008(8) 0.026(9) -0.016(9)
O4 0.042(9) 0.129(14) 0.097(11) -0.019(9) -0.001(8) -0.007(10)
C1 0.032(10) 0.034(9) 0.030(8) 0.006(7) 0.015(8) 0.005(8)
C2 0.023(9) 0.040(10) 0.040(9) 0.011(8) 0.010(8) 0.001(8)
C3 0.038(12) 0.024(10) 0.076(12) -0.004(9) 0.029(10) -0.007(9)
C4 0.040(13) 0.073(14) 0.049(11) 0.007(10) -0.003(10) 0.005(12)
C11 0.049(12) 0.023(9) 0.037(9) 0.004(7) 0.013(9) 0.000(9)
C12 0.048(12) 0.056(12) 0.049(10) -0.011(9) 0.016(9) -0.018(10)
C13 0.107(18) 0.051(12) 0.045(10) -0.006(10) 0.044(12) -0.033(13)
C14 0.13(2) 0.036(12) 0.036(10) 0.008(9) 0.009(12) -0.004(13)
C15 0.080(16) 0.061(14) 0.049(11) 0.001(10) 0.004(11) 0.017(12)
C16 0.053(13) 0.050(11) 0.030(9) 0.011(8) 0.003(9) -0.003(10)
C21 0.020(9) 0.045(11) 0.020(7) 0.020(7) -0.002(7) 0.013(8)
C22 0.061(13) 0.050(12) 0.053(10) 0.013(9) 0.031(10) -0.019(11)
C23 0.072(14) 0.030(10) 0.042(10) 0.015(8) 0.015(10) 0.013(10)
C24 0.056(14) 0.062(14) 0.046(10) -0.013(9) 0.011(10) 0.012(11)
C25 0.033(11) 0.061(13) 0.047(10) -0.006(9) 0.016(9) 0.004(10)
C26 0.026(10) 0.064(12) 0.036(9) -0.009(9) 0.000(8) -0.015(10)
C31 0.072(15) 0.054(12) 0.078(12) -0.012(10) 0.028(12) 0.014(11)
C32 0.037(12) 0.089(15) 0.065(11) -0.005(11) 0.013(10) -0.019(11)
C41 0.063(14) 0.050(12) 0.088(13) -0.028(10) 0.013(12) -0.015(11)
C42 0.099(17) 0.081(14) 0.040(10) -0.012(10) 0.023(11) 0.004(13)
C51 0.050(12) 0.048(11) 0.049(10) 0.005(8) -0.008(9) 0.006(10)
C52 0.094(17) 0.079(15) 0.056(11) -0.018(10) 0.032(12) -0.012(13)
C61 0.066(14) 0.066(13) 0.069(12) 0.019(10) 0.037(11) -0.004(11)
C62 0.066(15) 0.054(13) 0.080(13) 0.023(10) 0.001(11) -0.001(11)
Co1X 0.0312(14) 0.0387(13) 0.0351(11) 0.0022(10) 0.0107(10) 0.0008(12)
Co2X 0.0313(14) 0.0402(13) 0.0335(11) -0.0013(10) 0.0092(10) -0.0013(12)
As1X 0.0322(11) 0.0493(12) 0.0450(10) 0.0070(8) 0.0147(9) 0.0005(9)
As2X 0.0357(11) 0.0505(11) 0.0389(9) 0.0063(8) 0.0107(8) 0.0054(9)
As3X 0.0381(11) 0.0551(12) 0.0347(9) -0.0019(8) 0.0084(8) 0.0042(10)
As4X 0.0361(11) 0.0479(11) 0.0413(9) -0.0054(8) 0.0094(8) 0.0066(9)
O1X 0.025(7) 0.090(9) 0.051(6) 0.029(6) 0.023(5) 0.007(6)
O2X 0.039(7) 0.095(9) 0.029(6) -0.008(6) 0.001(5) 0.012(7)
O3X 0.072(11) 0.043(9) 0.155(13) 0.010(9) 0.051(10) 0.015(8)
O4X 0.035(9) 0.110(13) 0.123(12) 0.009(10) 0.011(9) -0.016(9)
C1X 0.038(11) 0.047(11) 0.041(9) -0.005(8) 0.022(8) 0.003(9)
C2X 0.043(12) 0.046(11) 0.059(10) 0.000(9) 0.021(9) 0.004(9)
C3X 0.061(14) 0.033(11) 0.077(12) -0.008(10) 0.038(11) -0.007(11)
C4X 0.039(13) 0.085(15) 0.050(11) -0.004(10) 0.001(10) -0.001(12)
C11X 0.063(13) 0.030(10) 0.032(9) 0.019(7) 0.013(9) 0.009(10)
C12X 0.070(14) 0.038(10) 0.069(12) -0.005(9) 0.043(11) 0.008(10)
C13X 0.099(19) 0.088(16) 0.051(12) 0.004(11) 0.036(12) 0.040(15)
C14X 0.071(15) 0.048(12) 0.042(10) -0.001(9) 0.008(11) 0.012(11)
C15X 0.075(15) 0.072(14) 0.065(12) -0.050(11) 0.017(12) -0.040(12)
C16X 0.044(13) 0.053(13) 0.095(14) -0.010(11) 0.029(11) -0.016(11)
C21X 0.035(10) 0.023(9) 0.045(9) -0.002(7) 0.019(8) -0.007(8)
C22X 0.035(11) 0.047(12) 0.085(12) 0.008(10) 0.022(10) 0.013(10)
C23X 0.071(15) 0.056(12) 0.086(13) 0.024(11) 0.054(12) 0.016(11)
C24X 0.060(14) 0.054(12) 0.049(10) 0.014(9) 0.010(10) 0.001(11)
C25X 0.058(13) 0.076(14) 0.060(11) 0.000(10) 0.045(11) -0.003(11)
C26X 0.045(12) 0.035(10) 0.047(9) 0.005(8) 0.014(9) 0.010(9)
C31X 0.060(14) 0.054(12) 0.084(13) 0.013(10) 0.020(11) 0.000(11)
C32X 0.036(11) 0.074(13) 0.052(10) 0.006(9) 0.012(9) -0.010(10)
C41X 0.071(15) 0.067(13) 0.079(13) -0.002(10) 0.053(12) 0.002(12)
C42X 0.073(15) 0.108(17) 0.044(10) -0.001(11) 0.014(10) -0.034(13)
C51X 0.032(11) 0.055(12) 0.066(11) -0.012(9) -0.013(9) 0.007(10)
C52X 0.113(19) 0.094(16) 0.039(10) 0.024(10) 0.015(11) 0.032(15)
C62X 0.081(16) 0.077(14) 0.074(12) -0.023(11) 0.032(12) -0.027(13)
C61X 0.045(12) 0.078(14) 0.050(10) -0.030(10) 0.010(9) -0.001(11)

loop_
_atom_type_symbol
_atom_type_description
_atom_type_scat_dispersion_real
_atom_type_scat_dispersion_imag
_atom_type_scat_source
C C 0.0033 0.0016 'International Tables Vol C Tables 4.2.6.8 and 6.1.1.4'
H H 0.0000 0.0000 'International Tables Vol C Tables 4.2.6.8 and 6.1.1.4'
O O 0.0106 0.0060 'International Tables Vol C Tables 4.2.6.8 and 6.1.1.4'
Co Co 0.3494 0.9721 'International Tables Vol C Tables 4.2.6.8 and 6.1.1.4'
As As 0.0499 2.0058 'International Tables Vol C Tables 4.2.6.8 and 6.1.1.4'

loop_
_geom_angle_atom_site_label_1
_geom_angle_atom_site_label_2
_geom_angle_atom_site_label_3
_geom_angle
_geom_angle_site_symmetry_1
_geom_angle_site_symmetry_3
_geom_angle_publ_flag
O1 As1 C32 95.4(5) . . ?
O1 As1 C31 97.8(6) . . ?
C32 As1 C31 96.3(7) . . ?
O1 As1 Co1 114.5(3) . . ?
C32 As1 Co1 123.8(5) . . ?
C31 As1 Co1 123.0(4) . . ?
O1 As2 C42 98.2(6) . . ?
O1 As2 C41 97.1(6) . . ?
C42 As2 C41 99.9(7) . . ?
O1 As2 Co2 113.3(3) . . ?
C42 As2 Co2 116.9(5) . . ?
C41 As2 Co2 126.4(5) . . ?
O2 As3 C52 99.4(6) . . ?
O2 As3 C51 97.0(6) . . ?
C52 As3 C51 99.4(7) . . ?
O2 As3 Co1 111.6(3) . . ?
C52 As3 Co1 115.4(5) . . ?
C51 As3 Co1 129.0(4) . . ?
O2 As4 C62 99.1(6) . . ?
O2 As4 C61 94.5(5) . . ?
C62 As4 C61 100.6(7) . . ?
O2 As4 Co2 114.3(3) . . ?
C62 As4 Co2 121.4(5) . . ?
C61 As4 Co2 121.7(5) . . ?
C3 Co1 C1 100.1(6) . . ?
C3 Co1 C2 106.9(6) . . ?
C1 Co1 C2 40.9(4) . . ?
C3 Co1 As3 101.1(5) . . ?
C1 Co1 As3 135.1(4) . . ?
C2 Co1 As3 94.9(4) . . ?
C3 Co1 As1 100.4(5) . . ?
C1 Co1 As1 109.0(4) . . ?
C2 Co1 As1 142.0(4) . . ?
As3 Co1 As1 105.37(10) . . ?
C3 Co1 Co2 150.3(5) . . ?
C1 Co1 Co2 50.7(4) . . ?
C2 Co1 Co2 49.2(4) . . ?
As3 Co1 Co2 98.61(9) . . ?
As1 Co1 Co2 95.45(9) . . ?
C4 Co2 C2 101.8(7) . . ?
C4 Co2 C1 107.0(7) . . ?
C2 Co2 C1 41.2(4) . . ?
C4 Co2 As4 101.1(6) . . ?
C2 Co2 As4 105.1(4) . . ?
C1 Co2 As4 139.4(4) . . ?
C4 Co2 As2 101.2(6) . . ?
C2 Co2 As2 137.2(4) . . ?
C1 Co2 As2 97.4(4) . . ?
As4 Co2 As2 105.19(10) . . ?
C4 Co2 Co1 152.2(6) . . ?
C2 Co2 Co1 51.2(4) . . ?
C1 Co2 Co1 49.6(4) . . ?
As4 Co2 Co1 93.77(9) . . ?
As2 Co2 Co1 97.32(9) . . ?
As2 O1 As1 115.6(5) . . ?
As4 O2 As3 116.3(4) . . ?
C2 C1 C11 134.7(12) . . ?
C2 C1 Co1 71.4(7) . . ?
C11 C1 Co1 137.9(9) . . ?
C2 C1 Co2 67.7(7) . . ?
C11 C1 Co2 136.0(8) . . ?
Co1 C1 Co2 79.7(4) . . ?
C1 C2 C21 134.4(11) . . ?
C1 C2 Co2 71.1(7) . . ?
C21 C2 Co2 140.0(9) . . ?
C1 C2 Co1 67.7(7) . . ?
C21 C2 Co1 134.3(8) . . ?
Co2 C2 Co1 79.6(5) . . ?
O3 C3 Co1 174.2(15) . . ?
O4 C4 Co2 176.0(19) . . ?
C12 C11 C16 120.0 . . ?
C12 C11 C1 121.3(9) . . ?
C16 C11 C1 118.7(9) . . ?
C11 C12 C13 120.0 . . ?
C14 C13 C12 120.0 . . ?
C15 C14 C13 120.0 . . ?
C14 C15 C16 120.0 . . ?
C15 C16 C11 120.0 . . ?
C22 C21 C26 120.0 . . ?
C22 C21 C2 120.3(9) . . ?
C26 C21 C2 119.7(9) . . ?
C23 C22 C21 120.0 . . ?
C24 C23 C22 120.0 . . ?
C23 C24 C25 120.0 . . ?
C26 C25 C24 120.0 . . ?
C25 C26 C21 120.0 . . ?
C3X Co1X C2X 104.2(7) . . ?
C3X Co1X C1X 98.1(7) . . ?
C2X Co1X C1X 41.6(5) . . ?
C3X Co1X As1X 101.7(5) . . ?
C2X Co1X As1X 141.1(4) . . ?
C1X Co1X As1X 106.4(4) . . ?
C3X Co1X As3X 102.6(5) . . ?
C2X Co1X As3X 95.2(4) . . ?
C1X Co1X As3X 135.8(4) . . ?
As1X Co1X As3X 106.97(10) . . ?
C3X Co1X Co2X 148.5(6) . . ?
C2X Co1X Co2X 49.8(4) . . ?
C1X Co1X Co2X 51.1(4) . . ?
As1X Co1X Co2X 94.72(9) . . ?
As3X Co1X Co2X 98.02(9) . . ?
C4X Co2X C2X 104.8(7) . . ?
C4X Co2X C1X 107.6(7) . . ?
C2X Co2X C1X 41.1(4) . . ?
C4X Co2X As2X 98.3(6) . . ?
C2X Co2X As2X 136.2(4) . . ?
C1X Co2X As2X 96.6(4) . . ?
C4X Co2X As4X 100.3(6) . . ?
C2X Co2X As4X 104.3(4) . . ?
C1X Co2X As4X 139.8(4) . . ?
As2X Co2X As4X 107.48(10) . . ?
C4X Co2X Co1X 153.5(6) . . ?
C2X Co2X Co1X 49.8(4) . . ?
C1X Co2X Co1X 49.6(4) . . ?
As2X Co2X Co1X 97.90(10) . . ?
As4X Co2X Co1X 94.57(9) . . ?
O1X As1X C31X 99.2(4) . . ?
O1X As1X C32X 95.6(4) . . ?
C31X As1X C32X 97.6(2) . . ?
O1X As1X Co1X 113.3(3) . . ?
C31X As1X Co1X 123.0(2) . . ?
C32X As1X Co1X 122.6(2) . . ?
O1X As2X C41X 99.5(4) . . ?
O1X As2X C42X 99.9(4) . . ?
C41X As2X C42X 98.3(2) . . ?
O1X As2X Co2X 112.8(3) . . ?
C41X As2X Co2X 125.5(2) . . ?
C42X As2X Co2X 116.6(2) . . ?
O2X As3X C52X 100.1(4) . . ?
O2X As3X C51X 97.3(4) . . ?
C52X As3X C51X 97.1(2) . . ?
O2X As3X Co1X 112.3(3) . . ?
C52X As3X Co1X 117.2(2) . . ?
C51X As3X Co1X 128.0(2) . . ?
O2X As4X C61X 93.7(4) . . ?
O2X As4X C62X 97.0(4) . . ?
C61X As4X C62X 100.1(2) . . ?
O2X As4X Co2X 112.9(3) . . ?
C61X As4X Co2X 122.7(2) . . ?
C62X As4X Co2X 123.9(2) . . ?
As1X O1X As2X 116.0(4) . . ?
As4X O2X As3X 115.9(4) . . ?
C2X C1X C11X 137.1(13) . . ?
C2X C1X Co1X 69.2(8) . . ?
C11X C1X Co1X 137.8(9) . . ?
C2X C1X Co2X 67.9(7) . . ?
C11X C1X Co2X 135.7(9) . . ?
Co1X C1X Co2X 79.3(5) . . ?
C1X C2X C21X 136.6(12) . . ?
C1X C2X Co2X 71.0(8) . . ?
C21X C2X Co2X 136.4(9) . . ?
C1X C2X Co1X 69.2(8) . . ?
C21X C2X Co1X 135.3(9) . . ?
Co2X C2X Co1X 80.3(5) . . ?
O3X C3X Co1X 176.8(18) . . ?
O4X C4X Co2X 178.7(19) . . ?
C12X C11X C16X 120.0 . . ?
C12X C11X C1X 119.6(9) . . ?
C16X C11X C1X 120.3(9) . . ?
C11X C12X C13X 120.0 . . ?
C12X C13X C14X 120.0 . . ?
C15X C14X C13X 120.0 . . ?
C16X C15X C14X 120.0 . . ?
C15X C16X C11X 120.0 . . ?
C22X C21X C26X 120.0 . . ?
C22X C21X C2X 119.1(5) . . ?
C26X C21X C2X 120.7(5) . . ?
C23X C22X C21X 120.0 . . ?
C22X C23X C24X 120.0 . . ?
C25X C24X C23X 120.0 . . ?
C26X C25X C24X 120.0 . . ?
C25X C26X C21X 120.0 . . ?

loop_
_geom_bond_atom_site_label_1
_geom_bond_atom_site_label_2
_geom_bond_distance
_geom_bond_site_symmetry_2
_geom_bond_publ_flag
As1 O1 1.820(8) . ?
As1 C32 1.935(11) . ?
As1 C31 1.941(11) . ?
As1 Co1 2.296(2) . ?
As2 O1 1.804(8) . ?
As2 C42 1.941(11) . ?
As2 C41 1.942(11) . ?
As2 Co2 2.290(2) . ?
As3 O2 1.805(8) . ?
As3 C52 1.936(11) . ?
As3 C51 1.957(11) . ?
As3 Co1 2.284(2) . ?
As4 O2 1.791(8) . ?
As4 C62 1.941(12) . ?
As4 C61 1.951(11) . ?
As4 Co2 2.280(2) . ?
Co1 C3 1.752(12) . ?
Co1 C1 1.924(12) . ?
Co1 C2 1.970(12) . ?
Co1 Co2 2.485(3) . ?
Co2 C4 1.770(13) . ?
Co2 C2 1.912(13) . ?
Co2 C1 1.955(12) . ?
O3 C3 1.137(12) . ?
O4 C4 1.130(13) . ?
C1 C2 1.360(14) . ?
C1 C11 1.478(12) . ?
C2 C21 1.509(13) . ?
C11 C12 1.3900 . ?
C11 C16 1.3900 . ?
C12 C13 1.3900 . ?
C13 C14 1.3900 . ?
C14 C15 1.3900 . ?
C15 C16 1.3900 . ?
C21 C22 1.3900 . ?
C21 C26 1.3900 . ?
C22 C23 1.3900 . ?
C23 C24 1.3900 . ?
C24 C25 1.3900 . ?
C25 C26 1.3900 . ?
Co1X C3X 1.746(13) . ?
Co1X C2X 1.931(13) . ?
Co1X C1X 1.930(13) . ?
Co1X As1X 2.300(2) . ?
Co1X As3X 2.299(2) . ?
Co1X Co2X 2.490(3) . ?
Co2X C4X 1.782(13) . ?
Co2X C2X 1.931(13) . ?
Co2X C1X 1.971(12) . ?
Co2X As2X 2.285(2) . ?
Co2X As4X 2.302(2) . ?
As1X O1X 1.794(8) . ?
As1X C31X 1.920(6) . ?
As1X C32X 1.961(5) . ?
As2X O1X 1.807(8) . ?
As2X C41X 1.925(6) . ?
As2X C42X 1.947(6) . ?
As3X O2X 1.802(8) . ?
As3X C52X 1.943(5) . ?
As3X C51X 1.985(5) . ?
As4X O2X 1.799(8) . ?
As4X C61X 1.949(5) . ?
As4X C62X 1.952(5) . ?
O3X C3X 1.145(13) . ?
O4X C4X 1.135(13) . ?
C1X C2X 1.371(14) . ?
C1X C11X 1.499(13) . ?
C2X C21X 1.522(13) . ?
C11X C12X 1.3900 . ?
C11X C16X 1.3900 . ?
C12X C13X 1.3900 . ?
C13X C14X 1.3900 . ?
C14X C15X 1.3900 . ?
C15X C16X 1.3900 . ?
C21X C22X 1.3900 . ?
C21X C26X 1.3900 . ?
C22X C23X 1.3900 . ?
C23X C24X 1.3900 . ?
C24X C25X 1.3900 . ?
C25X C26X 1.3900 . ?
